data_7157644
loop_
_publ_author_name
'Sharma, Suraj'
'Dutta, Nibedita Baruah'
'Bhuyan, Mayurakhi'
'Das, Babulal'
'Baishya, Gakul'

_publ_section_title
;
 <i>tert</i>-Butylhydroperoxide (TBHP) mediated oxidative
 cross-dehydrogenative coupling of quinoxalin-2(1<i>H</i>)-ones with
 4-hydroxycoumarins, 4-hydroxy-6-methyl-2-pyrone and
 2-hydroxy-1,4-naphthoquinone under metal-free conditions.
;
_journal_issue 33
_journal_name_full 'Organic &amp; biomolecular chemistry'
_journal_page_first 6537
_journal_page_last 6548
_journal_paper_doi 10.1039/d0ob01304h
_journal_volume 18
_journal_year 2020
_chemical_formula_sum 'C21 H16 N2 O4'
_chemical_formula_weight 360.36
_space_group_crystal_system orthorhombic
_space_group_IT_number 60
_space_group_name_Hall '-P 2n 2ab'
_space_group_name_H-M_alt 'P b c n'
_atom_sites_solution_hydrogens geom
_audit_creation_method SHELXL-2014/7
_audit_update_record
;
2020-06-04 deposited with the CCDC.	2020-08-04 downloaded from the CCDC.
;
_cell_angle_alpha 90
_cell_angle_beta 90
_cell_angle_gamma 90
_cell_formula_units_Z 8
_cell_length_a 17.6367(15)
_cell_length_b 13.5661(12)
_cell_length_c 14.5573(13)
_cell_measurement_reflns_used 3074
_cell_measurement_temperature 296(2)
_cell_measurement_theta_max 24.995
_cell_measurement_theta_min 1.894
_cell_volume 3483.0(5)
_computing_cell_refinement 'Bruker SMART'
_computing_data_collection 'Bruker SMART'
_computing_data_reduction 'Bruker SAINT'
_computing_molecular_graphics 'Bruker SHELXTL'
_computing_publication_material 'Bruker SHELXTL'
_computing_structure_refinement 'SHELXL-2014/7 (Sheldrick, 2014)'
_computing_structure_solution 'SHELXL-2014/7 (Sheldrick, 2014)'
_diffrn_ambient_temperature 296(2)
_diffrn_measured_fraction_theta_full 1.000
_diffrn_measured_fraction_theta_max 1.000
_diffrn_measurement_device_type 'CCD area detector'
_diffrn_measurement_method 'phi and omega scans'
_diffrn_radiation_type MoK\a
_diffrn_radiation_wavelength 0.71073
_diffrn_reflns_av_R_equivalents 0.0962
_diffrn_reflns_av_unetI/netI 0.0185
_diffrn_reflns_Laue_measured_fraction_full 1.000
_diffrn_reflns_Laue_measured_fraction_max 1.000
_diffrn_reflns_limit_h_max 20
_diffrn_reflns_limit_h_min -20
_diffrn_reflns_limit_k_max 16
_diffrn_reflns_limit_k_min -16
_diffrn_reflns_limit_l_max 17
_diffrn_reflns_limit_l_min -17
_diffrn_reflns_number 134486
_diffrn_reflns_point_group_measured_fraction_full 1.000
_diffrn_reflns_point_group_measured_fraction_max 1.000
_diffrn_reflns_theta_full 24.995
_diffrn_reflns_theta_max 24.995
_diffrn_reflns_theta_min 1.894
_exptl_absorpt_coefficient_mu 0.097
_exptl_absorpt_correction_type none
_exptl_crystal_colour yellow
_exptl_crystal_density_diffrn 1.374
_exptl_crystal_description plates
_exptl_crystal_F_000 1504
_exptl_crystal_size_max 0.34
_exptl_crystal_size_mid 0.25
_exptl_crystal_size_min 0.14
_refine_diff_density_max 0.156
_refine_diff_density_min -0.153
_refine_diff_density_rms 0.037
_refine_ls_extinction_coef 0.0135(11)
_refine_ls_extinction_expression Fc^*^=kFc[1+0.001xFc^2^\l^3^/sin(2\q)]^-1/4^
_refine_ls_extinction_method 'SHELXL-2014/7 (Sheldrick 2014'
_refine_ls_goodness_of_fit_ref 1.180
_refine_ls_hydrogen_treatment constr
_refine_ls_matrix_type full
_refine_ls_number_parameters 247
_refine_ls_number_reflns 3074
_refine_ls_number_restraints 0
_refine_ls_restrained_S_all 1.180
_refine_ls_R_factor_all 0.0716
_refine_ls_R_factor_gt 0.0559
_refine_ls_shift/su_max 0.000
_refine_ls_shift/su_mean 0.000
_refine_ls_structure_factor_coef Fsqd
_refine_ls_weighting_details 'w=1/[\s^2^(Fo^2^)+(0.0657P)^2^+2.2232P] where P=(Fo^2^+2Fc^2^)/3'
_refine_ls_weighting_scheme calc
_refine_ls_wR_factor_gt 0.1459
_refine_ls_wR_factor_ref 0.1644
_reflns_Friedel_coverage 0.000
_reflns_number_gt 2524
_reflns_number_total 3074
_reflns_threshold_expression 'I > 2\s(I)'
_cod_data_source_file d0ob01304h2.cif
_cod_data_source_block SS-199_0ma_a
_cod_depositor_comments 'Adding full bibliography for 7157644.cif.'
_cod_database_code 7157644
_shelx_shelxl_version_number 2014/7
_shelx_space_group_comment
;
The symmetry employed for this shelxl refinement is uniquely defined
by the following loop, which should always be used as a source of
symmetry information in preference to the above space-group names.
They are only intended as comments.
;

loop_
_space_group_symop_operation_xyz
'x, y, z'
'-x+1/2, -y+1/2, z+1/2'
'-x, y, -z+1/2'
'x+1/2, -y+1/2, -z'
'-x, -y, -z'
'x-1/2, y-1/2, -z-1/2'
'x, -y, z-1/2'
'-x-1/2, y-1/2, z'

loop_
_atom_site_label
_atom_site_type_symbol
_atom_site_fract_x
_atom_site_fract_y
_atom_site_fract_z
_atom_site_U_iso_or_equiv
_atom_site_adp_type
_atom_site_occupancy
_atom_site_site_symmetry_order
_atom_site_calc_flag
_atom_site_refinement_flags_posn
_atom_site_refinement_flags_adp
_atom_site_refinement_flags_occupancy
_atom_site_disorder_assembly
_atom_site_disorder_group
O2 O 0.36489(11) 0.69466(14) 0.31892(14) 0.0553(5) Uani 1 1 d . . . . .
O4 O 0.31097(10) 0.40611(14) 0.36994(15) 0.0560(6) Uani 1 1 d . . . . .
O1 O 0.33022(12) 0.55773(15) 0.24961(15) 0.0638(6) Uani 1 1 d . . . . .
O3 O 0.55638(11) 0.57120(15) 0.42222(16) 0.0600(6) Uani 1 1 d . . . . .
H3 H 0.5622 0.5139 0.4058 0.090 Uiso 1 1 calc R U . . .
N1 N 0.38912(11) 0.27377(15) 0.35978(14) 0.0410(5) Uani 1 1 d . . . . .
N2 N 0.51166(12) 0.40198(17) 0.36296(15) 0.0451(6) Uani 1 1 d . . . . .
C6 C 0.30623(13) 0.17077(17) 0.45929(19) 0.0413(6) Uani 1 1 d . . . . .
C15 C 0.37493(14) 0.37407(18) 0.36102(16) 0.0385(6) Uani 1 1 d . . . . .
C14 C 0.44329(14) 0.43843(19) 0.35442(16) 0.0388(6) Uani 1 1 d . . . . .
C16 C 0.43614(14) 0.54556(19) 0.35072(16) 0.0390(6) Uani 1 1 d . . . . .
C1 C 0.31836(15) 0.2278(2) 0.5360(2) 0.0501(7) Uani 1 1 d . . . . .
H1 H 0.3377 0.2913 0.5295 0.060 Uiso 1 1 calc R U . . .
C20 C 0.37440(15) 0.59297(19) 0.30301(18) 0.0453(6) Uani 1 1 d . . . . .
C17 C 0.49218(15) 0.6057(2) 0.38810(17) 0.0450(6) Uani 1 1 d . . . . .
C8 C 0.46216(15) 0.2355(2) 0.36626(18) 0.0454(6) Uani 1 1 d . . . . .
C7 C 0.32237(15) 0.2087(2) 0.36402(18) 0.0463(7) Uani 1 1 d . . . . .
H7A H 0.3304 0.1531 0.3233 0.056 Uiso 1 1 calc R U . . .
H7B H 0.2784 0.2446 0.3420 0.056 Uiso 1 1 calc R U . . .
C13 C 0.52295(15) 0.3015(2) 0.36920(19) 0.0479(7) Uani 1 1 d . . . . .
C5 C 0.27581(16) 0.07712(19) 0.4706(2) 0.0538(7) Uani 1 1 d . . . . .
H5 H 0.2670 0.0375 0.4195 0.065 Uiso 1 1 calc R U . . .
C4 C 0.25850(17) 0.0424(2) 0.5577(3) 0.0645(9) Uani 1 1 d . . . . .
H4 H 0.2370 -0.0198 0.5646 0.077 Uiso 1 1 calc R U . . .
C18 C 0.48147(18) 0.7096(2) 0.3928(2) 0.0565(8) Uani 1 1 d . . . . .
H18 H 0.5189 0.7492 0.4185 0.068 Uiso 1 1 calc R U . . .
C19 C 0.41857(19) 0.7502(2) 0.3607(2) 0.0582(8) Uani 1 1 d . . . . .
C2 C 0.30222(17) 0.1920(2) 0.6223(2) 0.0604(8) Uani 1 1 d . . . . .
H2 H 0.3113 0.2311 0.6737 0.073 Uiso 1 1 calc R U . . .
C3 C 0.27274(17) 0.0986(3) 0.6332(2) 0.0649(9) Uani 1 1 d . . . . .
H3A H 0.2627 0.0742 0.6916 0.078 Uiso 1 1 calc R U . . .
C9 C 0.47643(18) 0.1341(2) 0.3727(2) 0.0635(9) Uani 1 1 d . . . . .
H9 H 0.4364 0.0894 0.3726 0.076 Uiso 1 1 calc R U . . .
C12 C 0.59676(17) 0.2655(3) 0.3763(2) 0.0676(9) Uani 1 1 d . . . . .
H12 H 0.6373 0.3094 0.3781 0.081 Uiso 1 1 calc R U . . .
C10 C 0.5503(2) 0.1010(3) 0.3793(3) 0.0788(11) Uani 1 1 d . . . . .
H10 H 0.5597 0.0337 0.3828 0.095 Uiso 1 1 calc R U . . .
C11 C 0.6101(2) 0.1662(3) 0.3807(3) 0.0796(11) Uani 1 1 d . . . . .
H11 H 0.6596 0.1428 0.3846 0.096 Uiso 1 1 calc R U . . .
C21 C 0.3961(3) 0.8564(3) 0.3645(3) 0.0958(14) Uani 1 1 d . . . . .
H21A H 0.4318 0.8921 0.4014 0.144 Uiso 1 1 calc R U . . .
H21B H 0.3464 0.8620 0.3910 0.144 Uiso 1 1 calc R U . . .
H21C H 0.3955 0.8832 0.3034 0.144 Uiso 1 1 calc R U . . .

loop_
_atom_site_aniso_label
_atom_site_aniso_U_11
_atom_site_aniso_U_22
_atom_site_aniso_U_33
_atom_site_aniso_U_23
_atom_site_aniso_U_13
_atom_site_aniso_U_12
O2 0.0582(12) 0.0443(11) 0.0635(13) 0.0014(9) -0.0155(10) -0.0040(9)
O4 0.0379(10) 0.0450(11) 0.0851(15) -0.0037(10) 0.0094(9) 0.0020(8)
O1 0.0686(13) 0.0600(13) 0.0629(13) 0.0013(11) -0.0270(11) -0.0120(10)
O3 0.0438(11) 0.0602(13) 0.0760(14) -0.0057(11) -0.0142(10) -0.0067(9)
N1 0.0372(11) 0.0388(12) 0.0470(12) -0.0062(9) 0.0030(9) -0.0029(9)
N2 0.0370(12) 0.0525(14) 0.0459(13) 0.0028(10) 0.0034(9) -0.0023(10)
C6 0.0322(12) 0.0336(13) 0.0581(16) -0.0044(11) -0.0055(11) -0.0029(10)
C15 0.0379(13) 0.0406(14) 0.0369(13) -0.0030(11) 0.0036(10) -0.0025(11)
C14 0.0400(13) 0.0453(14) 0.0311(12) -0.0030(10) 0.0024(10) -0.0054(11)
C16 0.0390(13) 0.0428(14) 0.0351(13) -0.0016(11) 0.0026(10) -0.0081(11)
C1 0.0483(15) 0.0429(15) 0.0592(18) -0.0026(13) -0.0009(13) -0.0125(12)
C20 0.0512(15) 0.0420(15) 0.0428(15) 0.0034(12) -0.0025(12) -0.0092(12)
C17 0.0430(14) 0.0531(16) 0.0390(14) -0.0009(12) -0.0008(11) -0.0097(12)
C8 0.0417(14) 0.0484(15) 0.0461(15) -0.0028(12) 0.0064(11) 0.0064(12)
C7 0.0429(14) 0.0420(14) 0.0539(16) -0.0128(12) -0.0029(12) -0.0076(12)
C13 0.0381(14) 0.0560(17) 0.0496(16) 0.0009(13) 0.0047(11) 0.0028(12)
C5 0.0494(16) 0.0368(15) 0.075(2) -0.0062(14) -0.0085(14) -0.0045(12)
C4 0.0526(17) 0.0432(17) 0.098(3) 0.0182(17) -0.0060(17) -0.0083(13)
C18 0.0620(18) 0.0456(16) 0.0618(18) -0.0070(14) -0.0120(15) -0.0158(14)
C19 0.068(2) 0.0465(17) 0.0602(19) -0.0007(14) -0.0119(15) -0.0084(15)
C2 0.0571(18) 0.070(2) 0.0542(18) -0.0021(15) -0.0023(14) -0.0146(16)
C3 0.0498(17) 0.073(2) 0.072(2) 0.0240(18) -0.0001(15) -0.0057(16)
C9 0.0565(18) 0.0498(18) 0.084(2) -0.0070(16) 0.0070(16) 0.0093(14)
C12 0.0415(16) 0.076(2) 0.085(2) 0.0052(18) 0.0039(15) 0.0058(15)
C10 0.071(2) 0.059(2) 0.106(3) -0.0013(19) 0.005(2) 0.0213(18)
C11 0.0529(19) 0.078(3) 0.108(3) 0.007(2) 0.0054(19) 0.0219(18)
C21 0.115(3) 0.051(2) 0.122(4) -0.010(2) -0.043(3) 0.002(2)

loop_
_atom_type_symbol
_atom_type_description
_atom_type_scat_dispersion_real
_atom_type_scat_dispersion_imag
_atom_type_scat_source
C C 0.0033 0.0016 'International Tables Vol C Tables 4.2.6.8 and 6.1.1.4'
H H 0.0000 0.0000 'International Tables Vol C Tables 4.2.6.8 and 6.1.1.4'
N N 0.0061 0.0033 'International Tables Vol C Tables 4.2.6.8 and 6.1.1.4'
O O 0.0106 0.0060 'International Tables Vol C Tables 4.2.6.8 and 6.1.1.4'

loop_
_geom_angle_atom_site_label_1
_geom_angle_atom_site_label_2
_geom_angle_atom_site_label_3
_geom_angle
_geom_angle_site_symmetry_1
_geom_angle_site_symmetry_3
_geom_angle_publ_flag
C19 O2 C20 122.4(2) . . ?
C17 O3 H3 109.5 . . ?
C15 N1 C8 122.2(2) . . ?
C15 N1 C7 116.4(2) . . ?
C8 N1 C7 120.9(2) . . ?
C14 N2 C13 120.8(2) . . ?
C1 C6 C5 118.6(3) . . ?
C1 C6 C7 121.7(2) . . ?
C5 C6 C7 119.6(2) . . ?
O4 C15 N1 121.4(2) . . ?
O4 C15 C14 123.2(2) . . ?
N1 C15 C14 115.4(2) . . ?
N2 C14 C16 117.3(2) . . ?
N2 C14 C15 121.1(2) . . ?
C16 C14 C15 121.0(2) . . ?
C17 C16 C20 117.6(2) . . ?
C17 C16 C14 120.5(2) . . ?
C20 C16 C14 121.8(2) . . ?
C2 C1 C6 120.7(3) . . ?
C2 C1 H1 119.7 . . ?
C6 C1 H1 119.7 . . ?
O1 C20 O2 114.8(2) . . ?
O1 C20 C16 128.6(3) . . ?
O2 C20 C16 116.6(2) . . ?
O3 C17 C16 123.2(3) . . ?
O3 C17 C18 116.5(2) . . ?
C16 C17 C18 120.3(3) . . ?
N1 C8 C13 118.2(2) . . ?
N1 C8 C9 122.5(3) . . ?
C13 C8 C9 119.3(3) . . ?
N1 C7 C6 113.2(2) . . ?
N1 C7 H7A 108.9 . . ?
C6 C7 H7A 108.9 . . ?
N1 C7 H7B 108.9 . . ?
C6 C7 H7B 108.9 . . ?
H7A C7 H7B 107.7 . . ?
N2 C13 C12 119.0(3) . . ?
N2 C13 C8 121.3(2) . . ?
C12 C13 C8 119.6(3) . . ?
C4 C5 C6 120.3(3) . . ?
C4 C5 H5 119.9 . . ?
C6 C5 H5 119.9 . . ?
C3 C4 C5 120.5(3) . . ?
C3 C4 H4 119.8 . . ?
C5 C4 H4 119.8 . . ?
C19 C18 C17 120.4(3) . . ?
C19 C18 H18 119.8 . . ?
C17 C18 H18 119.8 . . ?
C18 C19 O2 120.9(3) . . ?
C18 C19 C21 127.6(3) . . ?
O2 C19 C21 111.5(3) . . ?
C1 C2 C3 120.5(3) . . ?
C1 C2 H2 119.8 . . ?
C3 C2 H2 119.8 . . ?
C4 C3 C2 119.5(3) . . ?
C4 C3 H3A 120.3 . . ?
C2 C3 H3A 120.3 . . ?
C10 C9 C8 119.5(3) . . ?
C10 C9 H9 120.2 . . ?
C8 C9 H9 120.2 . . ?
C11 C12 C13 120.6(3) . . ?
C11 C12 H12 119.7 . . ?
C13 C12 H12 119.7 . . ?
C11 C10 C9 121.0(3) . . ?
C11 C10 H10 119.5 . . ?
C9 C10 H10 119.5 . . ?
C12 C11 C10 119.9(3) . . ?
C12 C11 H11 120.0 . . ?
C10 C11 H11 120.0 . . ?
C19 C21 H21A 109.5 . . ?
C19 C21 H21B 109.5 . . ?
H21A C21 H21B 109.5 . . ?
C19 C21 H21C 109.5 . . ?
H21A C21 H21C 109.5 . . ?
H21B C21 H21C 109.5 . . ?

loop_
_geom_bond_atom_site_label_1
_geom_bond_atom_site_label_2
_geom_bond_distance
_geom_bond_site_symmetry_2
_geom_bond_publ_flag
O2 C19 1.354(3) . ?
O2 C20 1.409(3) . ?
O4 C15 1.216(3) . ?
O1 C20 1.200(3) . ?
O3 C17 1.322(3) . ?
O3 H3 0.8200 . ?
N1 C15 1.384(3) . ?
N1 C8 1.392(3) . ?
N1 C7 1.473(3) . ?
N2 C14 1.309(3) . ?
N2 C13 1.381(4) . ?
C6 C1 1.376(4) . ?
C6 C5 1.389(4) . ?
C6 C7 1.506(4) . ?
C15 C14 1.492(3) . ?
C14 C16 1.460(4) . ?
C16 C17 1.392(3) . ?
C16 C20 1.443(4) . ?
C1 C2 1.377(4) . ?
C1 H1 0.9300 . ?
C17 C18 1.424(4) . ?
C8 C13 1.397(4) . ?
C8 C9 1.402(4) . ?
C7 H7A 0.9700 . ?
C7 H7B 0.9700 . ?
C13 C12 1.394(4) . ?
C5 C4 1.387(5) . ?
C5 H5 0.9300 . ?
C4 C3 1.361(5) . ?
C4 H4 0.9300 . ?
C18 C19 1.324(4) . ?
C18 H18 0.9300 . ?
C19 C21 1.495(5) . ?
C2 C3 1.379(4) . ?
C2 H2 0.9300 . ?
C3 H3A 0.9300 . ?
C9 C10 1.381(4) . ?
C9 H9 0.9300 . ?
C12 C11 1.369(5) . ?
C12 H12 0.9300 . ?
C10 C11 1.377(5) . ?
C10 H10 0.9300 . ?
C11 H11 0.9300 . ?
C21 H21A 0.9600 . ?
C21 H21B 0.9600 . ?
C21 H21C 0.9600 . ?
